data_4127865
loop_
_publ_author_name
'Yamamoto, Kensuke'
'Mohara, Yusei'
'Mutoh, Yuichiro'
'Saito, Shinichi'

_publ_section_title
;
 Ruthenium-Catalyzed (<i>Z</i>)-Selective Hydroboration of Terminal
 Alkynes with Naphthalene-1,8-diaminatoborane.
;
_journal_issue 43
_journal_name_full 'Journal of the American Chemical Society'
_journal_page_first 17042
_journal_page_last 17047
_journal_paper_doi 10.1021/jacs.9b06910
_journal_volume 141
_journal_year 2019
_chemical_formula_sum 'C28 H22 B2 N4'
_chemical_formula_weight 436.11
_space_group_crystal_system orthorhombic
_space_group_IT_number 19
_space_group_name_Hall 'P 2ac 2ab'
_space_group_name_H-M_alt 'P 21 21 21'
_symmetry_cell_setting orthorhombic
_symmetry_space_group_name_Hall 'P 2ac 2ab'
_symmetry_space_group_name_H-M 'P 21 21 21'
_atom_sites_solution_hydrogens mixed
_audit_creation_method SHELXL-2018/1
_cell_angle_alpha 90
_cell_angle_beta 90
_cell_angle_gamma 90
_cell_formula_units_Z 4
_cell_length_a 6.0959(7)
_cell_length_b 16.8166(18)
_cell_length_c 21.650(2)
_cell_measurement_reflns_used 4236
_cell_measurement_temperature 100(2)
_cell_measurement_theta_max 27.24
_cell_measurement_theta_min 2.24
_cell_volume 2219.4(4)
_computing_cell_refinement 'Bruker SAINT'
_computing_data_collection 'Bruker APEX2'
_computing_data_reduction 'Bruker SAINT'
_computing_molecular_graphics 'Yadokari-XG 2009 (Wakita Nemoto et al., 2009)'
_computing_publication_material 'Yadokari-XG 2009 (Wakita,Nemoto et al., 2009)'
_computing_structure_refinement 'SHELXL-2018/1 (Sheldrick, 2018)'
_computing_structure_solution 'SHELXT (Sheldrick, 2015)'
_diffrn_ambient_temperature 100(2)
_diffrn_measured_fraction_theta_full 1.000
_diffrn_measured_fraction_theta_max 0.993
_diffrn_measurement_device_type 'Bruker APEX-II CCD'
_diffrn_measurement_method '\f and \w scans'
_diffrn_radiation_type MoK\a
_diffrn_radiation_wavelength 0.71073
_diffrn_reflns_av_R_equivalents 0.0236
_diffrn_reflns_av_unetI/netI 0.0328
_diffrn_reflns_Laue_measured_fraction_full 1.000
_diffrn_reflns_Laue_measured_fraction_max 0.993
_diffrn_reflns_limit_h_max 5
_diffrn_reflns_limit_h_min -7
_diffrn_reflns_limit_k_max 20
_diffrn_reflns_limit_k_min -21
_diffrn_reflns_limit_l_max 27
_diffrn_reflns_limit_l_min -28
_diffrn_reflns_number 12281
_diffrn_reflns_point_group_measured_fraction_full 0.996
_diffrn_reflns_point_group_measured_fraction_max 0.973
_diffrn_reflns_theta_full 25.242
_diffrn_reflns_theta_max 27.466
_diffrn_reflns_theta_min 1.533
_exptl_absorpt_coefficient_mu 0.077
_exptl_absorpt_correction_T_max 0.992
_exptl_absorpt_correction_T_min 0.922
_exptl_absorpt_correction_type multi-scan
_exptl_absorpt_process_details 'SADABS 2016/2'
_exptl_crystal_colour yellow
_exptl_crystal_density_diffrn 1.305
_exptl_crystal_description prism
_exptl_crystal_F_000 912
_exptl_crystal_size_max 0.205
_exptl_crystal_size_mid 0.124
_exptl_crystal_size_min 0.107
_refine_diff_density_max 0.214
_refine_diff_density_min -0.203
_refine_diff_density_rms 0.038
_refine_ls_abs_structure_details
;
 Flack x determined using 1616 quotients [(I+)-(I-)]/[(I+)+(I-)]
 (Parsons, Flack and Wagner, Acta Cryst. B69 (2013) 249-259).
;
_refine_ls_abs_structure_Flack -0.4(9)
_refine_ls_extinction_method none
_refine_ls_goodness_of_fit_ref 1.065
_refine_ls_matrix_type full
_refine_ls_number_parameters 319
_refine_ls_number_reflns 4932
_refine_ls_number_restraints 0
_refine_ls_restrained_S_all 1.065
_refine_ls_R_factor_all 0.0453
_refine_ls_R_factor_gt 0.0375
_refine_ls_shift/su_max 0.000
_refine_ls_shift/su_mean 0.000
_refine_ls_structure_factor_coef Fsqd
_refine_ls_weighting_details 'w=1/[\s^2^(Fo^2^)+(0.0365P)^2^+0.3539P] where P=(Fo^2^+2Fc^2^)/3'
_refine_ls_weighting_scheme calc
_refine_ls_wR_factor_gt 0.0830
_refine_ls_wR_factor_ref 0.0874
_reflns_Friedel_coverage 0.704
_reflns_Friedel_fraction_full 0.990
_reflns_Friedel_fraction_max 0.945
_reflns_number_gt 4358
_reflns_number_total 4932
_reflns_threshold_expression 'I > 2\s(I)'
_cod_data_source_file ja9b06910_si_002.cif
_cod_data_source_block KYBdan2
_cod_original_cell_volume 2219.3(4)
_cod_original_sg_symbol_H-M P2(1)2(1)2(1)
_cod_database_code 4127865
_shelx_shelxl_version_number 2018/1
_shelx_space_group_comment
;
The symmetry employed for this shelxl refinement is uniquely defined
by the following loop, which should always be used as a source of
symmetry information in preference to the above space-group names.
They are only intended as comments.
;
_shelx_estimated_absorpt_t_min 0.985
_shelx_estimated_absorpt_t_max 0.992

loop_
_space_group_symop_operation_xyz
'x, y, z'
'-x+1/2, -y, z+1/2'
'x+1/2, -y+1/2, -z'
'-x, y+1/2, -z+1/2'

loop_
_atom_site_label
_atom_site_type_symbol
_atom_site_fract_x
_atom_site_fract_y
_atom_site_fract_z
_atom_site_U_iso_or_equiv
_atom_site_adp_type
_atom_site_occupancy
_atom_site_site_symmetry_order
_atom_site_calc_flag
_atom_site_refinement_flags_posn
_atom_site_refinement_flags_adp
C1 C 0.8597(4) 0.44181(12) 0.31474(9) 0.0207(4) Uani 1 1 d . .
C2 C 1.0054(4) 0.48917(12) 0.28593(9) 0.0217(4) Uani 1 1 d . .
H2 H 0.998994 0.489098 0.242090 0.026 Uiso 1 1 calc R U
C3 C 1.1741(3) 0.54126(12) 0.31363(9) 0.0206(4) Uani 1 1 d . .
C4 C 1.3550(4) 0.56438(12) 0.27831(10) 0.0243(5) Uani 1 1 d . .
H4 H 1.367114 0.545964 0.236970 0.029 Uiso 1 1 calc R U
C5 C 1.5170(4) 0.61341(13) 0.30194(10) 0.0292(5) Uani 1 1 d . .
H5 H 1.639593 0.627549 0.277166 0.035 Uiso 1 1 calc R U
C6 C 1.4999(4) 0.64181(13) 0.36186(11) 0.0306(5) Uani 1 1 d . .
H6 H 1.610892 0.675172 0.378487 0.037 Uiso 1 1 calc R U
C7 C 1.3195(4) 0.62115(13) 0.39726(10) 0.0298(5) Uani 1 1 d . .
H7 H 1.306637 0.641018 0.438172 0.036 Uiso 1 1 calc R U
C8 C 1.1573(4) 0.57174(12) 0.37372(9) 0.0257(5) Uani 1 1 d . .
H8 H 1.033970 0.558502 0.398510 0.031 Uiso 1 1 calc R U
B1 B 0.8649(4) 0.42851(13) 0.38675(10) 0.0202(5) Uani 1 1 d . .
N1 N 0.6977(3) 0.45517(10) 0.42712(7) 0.0210(4) Uani 1 1 d . .
H1 H 0.591(4) 0.4842(14) 0.4148(10) 0.025 Uiso 1 1 d . U
C9 C 0.7079(3) 0.44605(11) 0.49162(8) 0.0181(4) Uani 1 1 d . .
C10 C 0.5511(3) 0.47795(12) 0.53019(9) 0.0214(4) Uani 1 1 d . .
H10 H 0.433557 0.508149 0.513460 0.026 Uiso 1 1 calc R U
C11 C 0.5651(4) 0.46577(12) 0.59439(9) 0.0229(5) Uani 1 1 d . .
H11 H 0.456276 0.487915 0.620661 0.027 Uiso 1 1 calc R U
C12 C 0.7326(4) 0.42262(12) 0.61953(9) 0.0219(5) Uani 1 1 d . .
H12 H 0.739194 0.415380 0.663009 0.026 Uiso 1 1 calc R U
C13 C 0.8973(3) 0.38844(12) 0.58138(9) 0.0190(4) Uani 1 1 d . .
C14 C 1.0715(3) 0.34122(12) 0.60495(9) 0.0220(5) Uani 1 1 d . .
H14 H 1.083799 0.333140 0.648240 0.026 Uiso 1 1 calc R U
C15 C 1.2216(4) 0.30731(12) 0.56623(9) 0.0240(5) Uani 1 1 d . .
H15 H 1.333820 0.274466 0.582871 0.029 Uiso 1 1 calc R U
C16 C 1.2126(4) 0.32029(12) 0.50203(9) 0.0229(4) Uani 1 1 d . .
H16 H 1.319036 0.296698 0.475721 0.027 Uiso 1 1 calc R U
C17 C 1.0495(3) 0.36720(11) 0.47741(9) 0.0189(4) Uani 1 1 d . .
C18 C 0.8850(3) 0.40090(11) 0.51632(9) 0.0174(4) Uani 1 1 d . .
N2 N 1.0358(3) 0.38409(11) 0.41445(7) 0.0208(4) Uani 1 1 d . .
H2A H 1.137(4) 0.3651(14) 0.3918(10) 0.025 Uiso 1 1 d . U
B2 B 0.6782(4) 0.39756(14) 0.27649(10) 0.0203(5) Uani 1 1 d . .
N3 N 0.6434(3) 0.40857(10) 0.21197(8) 0.0226(4) Uani 1 1 d . .
H3 H 0.736(4) 0.4381(14) 0.1893(10) 0.027 Uiso 1 1 d . U
C19 C 0.4696(4) 0.37510(12) 0.17941(9) 0.0219(4) Uani 1 1 d . .
C20 C 0.4402(4) 0.38752(13) 0.11673(9) 0.0288(5) Uani 1 1 d . .
H20 H 0.543605 0.418060 0.094057 0.035 Uiso 1 1 calc R U
C21 C 0.2575(4) 0.35493(13) 0.08694(10) 0.0317(6) Uani 1 1 d . .
H21 H 0.239471 0.363680 0.043885 0.038 Uiso 1 1 calc R U
C22 C 0.1044(4) 0.31096(13) 0.11774(10) 0.0304(5) Uani 1 1 d . .
H22 H -0.019807 0.291000 0.096250 0.037 Uiso 1 1 calc R U
C23 C 0.1298(4) 0.29486(12) 0.18180(10) 0.0247(5) Uani 1 1 d . .
C24 C -0.0187(4) 0.24670(12) 0.21513(11) 0.0270(5) Uani 1 1 d . .
H24 H -0.145482 0.226100 0.195250 0.032 Uiso 1 1 calc R U
C25 C 0.0196(4) 0.22971(13) 0.27580(10) 0.0268(5) Uani 1 1 d . .
H25 H -0.079364 0.196142 0.297465 0.032 Uiso 1 1 calc R U
C26 C 0.2019(4) 0.26086(12) 0.30666(9) 0.0232(5) Uani 1 1 d . .
H26 H 0.225594 0.247900 0.348846 0.028 Uiso 1 1 calc R U
C27 C 0.3477(3) 0.31017(12) 0.27655(9) 0.0198(4) Uani 1 1 d . .
C28 C 0.3163(4) 0.32727(11) 0.21257(9) 0.0204(4) Uani 1 1 d . .
N4 N 0.5255(3) 0.34596(10) 0.30614(8) 0.0209(4) Uani 1 1 d . .
H4A H 0.540(4) 0.3340(13) 0.3452(10) 0.025 Uiso 1 1 d . U

loop_
_atom_site_aniso_label
_atom_site_aniso_U_11
_atom_site_aniso_U_22
_atom_site_aniso_U_33
_atom_site_aniso_U_23
_atom_site_aniso_U_13
_atom_site_aniso_U_12
C1 0.0241(11) 0.0191(10) 0.0190(10) 0.0012(8) 0.0005(9) 0.0045(9)
C2 0.0259(12) 0.0222(10) 0.0171(9) 0.0015(8) 0.0013(9) 0.0030(9)
C3 0.0223(11) 0.0187(10) 0.0210(10) 0.0054(8) -0.0013(9) 0.0034(8)
C4 0.0261(12) 0.0218(11) 0.0250(11) 0.0022(8) 0.0021(9) 0.0036(9)
C5 0.0223(11) 0.0274(11) 0.0380(12) 0.0076(10) 0.0037(10) 0.0001(10)
C6 0.0287(13) 0.0273(12) 0.0356(12) 0.0072(10) -0.0093(11) -0.0070(10)
C7 0.0420(14) 0.0271(11) 0.0204(10) 0.0040(9) -0.0054(10) -0.0032(10)
C8 0.0312(13) 0.0235(11) 0.0223(10) 0.0056(8) 0.0034(9) -0.0037(9)
B1 0.0241(12) 0.0184(11) 0.0181(10) 0.0002(9) -0.0014(10) -0.0040(10)
N1 0.0226(10) 0.0237(9) 0.0167(8) 0.0033(7) -0.0013(7) 0.0040(8)
C9 0.0208(11) 0.0172(10) 0.0165(9) 0.0006(8) -0.0011(8) -0.0036(8)
C10 0.0213(11) 0.0209(10) 0.0220(10) 0.0013(8) -0.0008(9) 0.0037(8)
C11 0.0255(12) 0.0226(11) 0.0204(10) -0.0029(8) 0.0050(9) 0.0011(9)
C12 0.0304(12) 0.0201(10) 0.0152(9) -0.0008(8) -0.0005(9) -0.0019(9)
C13 0.0220(10) 0.0170(10) 0.0180(9) -0.0010(8) -0.0028(8) -0.0038(8)
C14 0.0254(11) 0.0228(11) 0.0178(10) 0.0005(8) -0.0059(9) -0.0013(8)
C15 0.0224(11) 0.0238(11) 0.0257(11) 0.0001(9) -0.0064(9) 0.0018(9)
C16 0.0233(11) 0.0222(10) 0.0232(10) -0.0021(8) 0.0011(9) 0.0017(9)
C17 0.0216(10) 0.0161(10) 0.0190(9) -0.0008(8) -0.0013(8) -0.0032(8)
C18 0.0197(10) 0.0147(9) 0.0178(9) -0.0007(7) -0.0004(8) -0.0029(8)
N2 0.0238(9) 0.0233(9) 0.0153(8) 0.0000(7) 0.0034(7) 0.0028(8)
B2 0.0235(12) 0.0188(11) 0.0187(11) -0.0002(9) -0.0006(10) 0.0048(9)
N3 0.0271(10) 0.0220(9) 0.0187(8) 0.0013(7) 0.0007(8) -0.0021(7)
C19 0.0278(11) 0.0176(10) 0.0204(10) -0.0007(8) -0.0016(9) 0.0046(9)
C20 0.0419(14) 0.0237(11) 0.0209(10) 0.0027(9) -0.0022(10) 0.0017(10)
C21 0.0490(15) 0.0267(12) 0.0195(10) 0.0016(9) -0.0116(10) 0.0050(11)
C22 0.0352(13) 0.0257(11) 0.0304(12) -0.0043(10) -0.0132(10) 0.0037(10)
C23 0.0261(11) 0.0205(10) 0.0275(11) -0.0049(8) -0.0051(10) 0.0072(9)
C24 0.0209(12) 0.0241(11) 0.0361(12) -0.0074(9) -0.0020(10) 0.0009(9)
C25 0.0248(12) 0.0232(11) 0.0324(12) -0.0045(9) 0.0066(10) -0.0007(9)
C26 0.0268(12) 0.0226(10) 0.0201(10) -0.0014(8) 0.0035(9) 0.0041(9)
C27 0.0204(11) 0.0186(10) 0.0205(10) -0.0032(8) 0.0009(8) 0.0051(8)
C28 0.0242(11) 0.0166(10) 0.0206(9) -0.0018(8) 0.0001(9) 0.0059(8)
N4 0.0252(10) 0.0245(9) 0.0131(8) 0.0005(7) -0.0015(7) 0.0012(7)

loop_
_atom_type_symbol
_atom_type_description
_atom_type_scat_dispersion_real
_atom_type_scat_dispersion_imag
_atom_type_scat_source
C C 0.0033 0.0016 'International Tables Vol C Tables 4.2.6.8 and 6.1.1.4'
H H 0.0000 0.0000 'International Tables Vol C Tables 4.2.6.8 and 6.1.1.4'
B B 0.0013 0.0007 'International Tables Vol C Tables 4.2.6.8 and 6.1.1.4'
N N 0.0061 0.0033 'International Tables Vol C Tables 4.2.6.8 and 6.1.1.4'

loop_
_geom_angle_atom_site_label_1
_geom_angle_atom_site_label_2
_geom_angle_atom_site_label_3
_geom_angle
C2 C1 B2 120.08(18)
C2 C1 B1 121.95(19)
B2 C1 B1 117.98(18)
C1 C2 C3 128.44(19)
C1 C2 H2 115.8
C3 C2 H2 115.8
C4 C3 C8 117.63(19)
C4 C3 C2 119.47(18)
C8 C3 C2 122.85(19)
C5 C4 C3 121.8(2)
C5 C4 H4 119.1
C3 C4 H4 119.1
C4 C5 C6 119.8(2)
C4 C5 H5 120.1
C6 C5 H5 120.1
C7 C6 C5 119.4(2)
C7 C6 H6 120.3
C5 C6 H6 120.3
C6 C7 C8 120.8(2)
C6 C7 H7 119.6
C8 C7 H7 119.6
C7 C8 C3 120.5(2)
C7 C8 H8 119.8
C3 C8 H8 119.8
N1 B1 N2 115.83(18)
N1 B1 C1 123.47(19)
N2 B1 C1 120.60(19)
C9 N1 B1 123.15(18)
C9 N1 H1 113.9(15)
B1 N1 H1 122.4(15)
C10 C9 N1 121.92(19)
C10 C9 C18 120.39(17)
N1 C9 C18 117.68(18)
C9 C10 C11 119.98(19)
C9 C10 H10 120.0
C11 C10 H10 120.0
C12 C11 C10 121.08(19)
C12 C11 H11 119.5
C10 C11 H11 119.5
C11 C12 C13 120.75(18)
C11 C12 H12 119.6
C13 C12 H12 119.6
C14 C13 C12 123.04(18)
C14 C13 C18 118.42(18)
C12 C13 C18 118.53(18)
C15 C14 C13 120.92(18)
C15 C14 H14 119.5
C13 C14 H14 119.5
C14 C15 C16 121.0(2)
C14 C15 H15 119.5
C16 C15 H15 119.5
C17 C16 C15 119.9(2)
C17 C16 H16 120.0
C15 C16 H16 120.0
C16 C17 N2 122.57(18)
C16 C17 C18 120.43(18)
N2 C17 C18 117.00(18)
C13 C18 C9 119.27(18)
C13 C18 C17 119.21(18)
C9 C18 C17 121.51(17)
C17 N2 B1 124.44(18)
C17 N2 H2A 116.4(15)
B1 N2 H2A 119.1(15)
N3 B2 N4 115.05(19)
N3 B2 C1 124.1(2)
N4 B2 C1 120.75(18)
C19 N3 B2 123.87(19)
C19 N3 H3 115.1(14)
B2 N3 H3 121.1(14)
C20 C19 N3 122.3(2)
C20 C19 C28 119.6(2)
N3 C19 C28 118.16(18)
C19 C20 C21 119.7(2)
C19 C20 H20 120.1
C21 C20 H20 120.1
C22 C21 C20 122.1(2)
C22 C21 H21 119.0
C20 C21 H21 119.0
C21 C22 C23 120.4(2)
C21 C22 H22 119.8
C23 C22 H22 119.8
C24 C23 C22 122.5(2)
C24 C23 C28 119.44(19)
C22 C23 C28 118.0(2)
C25 C24 C23 120.1(2)
C25 C24 H24 119.9
C23 C24 H24 119.9
C24 C25 C26 121.2(2)
C24 C25 H25 119.4
C26 C25 H25 119.4
C27 C26 C25 120.76(19)
C27 C26 H26 119.6
C25 C26 H26 119.6
C26 C27 N4 122.89(18)
C26 C27 C28 119.55(19)
N4 C27 C28 117.55(18)
C23 C28 C27 118.89(19)
C23 C28 C19 120.17(18)
C27 C28 C19 120.93(19)
C27 N4 B2 124.28(17)
C27 N4 H4A 115.1(15)
B2 N4 H4A 120.6(15)

loop_
_geom_bond_atom_site_label_1
_geom_bond_atom_site_label_2
_geom_bond_distance
C1 C2 1.346(3)
C1 B2 1.569(3)
C1 B1 1.575(3)
C2 C3 1.478(3)
C2 H2 0.9500
C3 C4 1.397(3)
C3 C8 1.402(3)
C4 C5 1.385(3)
C4 H4 0.9500
C5 C6 1.386(3)
C5 H5 0.9500
C6 C7 1.384(3)
C6 H6 0.9500
C7 C8 1.389(3)
C7 H7 0.9500
C8 H8 0.9500
B1 N1 1.415(3)
B1 N2 1.415(3)
N1 C9 1.406(2)
N1 H1 0.86(2)
C9 C10 1.378(3)
C9 C18 1.424(3)
C10 C11 1.407(3)
C10 H10 0.9500
C11 C12 1.366(3)
C11 H11 0.9500
C12 C13 1.421(3)
C12 H12 0.9500
C13 C14 1.421(3)
C13 C18 1.426(3)
C14 C15 1.366(3)
C14 H14 0.9500
C15 C16 1.408(3)
C15 H15 0.9500
C16 C17 1.377(3)
C16 H16 0.9500
C17 N2 1.395(2)
C17 C18 1.427(3)
N2 H2A 0.85(2)
B2 N3 1.425(3)
B2 N4 1.425(3)
N3 C19 1.392(3)
N3 H3 0.90(2)
C19 C20 1.385(3)
C19 C28 1.427(3)
C20 C21 1.399(3)
C20 H20 0.9500
C21 C22 1.365(3)
C21 H21 0.9500
C22 C23 1.422(3)
C22 H22 0.9500
C23 C24 1.413(3)
C23 C28 1.426(3)
C24 C25 1.364(3)
C24 H24 0.9500
C25 C26 1.399(3)
C25 H25 0.9500
C26 C27 1.379(3)
C26 H26 0.9500
C27 N4 1.396(3)
C27 C28 1.428(3)
N4 H4A 0.87(2)

loop_
_geom_torsion_atom_site_label_1
_geom_torsion_atom_site_label_2
_geom_torsion_atom_site_label_3
_geom_torsion_atom_site_label_4
_geom_torsion
B2 C1 C2 C3 173.89(19)
B1 C1 C2 C3 -6.4(3)
C1 C2 C3 C4 158.2(2)
C1 C2 C3 C8 -24.4(3)
C8 C3 C4 C5 2.2(3)
C2 C3 C4 C5 179.68(19)
C3 C4 C5 C6 -1.0(3)
C4 C5 C6 C7 -0.4(3)
C5 C6 C7 C8 0.7(3)
C6 C7 C8 C3 0.5(3)
C4 C3 C8 C7 -1.9(3)
C2 C3 C8 C7 -179.32(19)
C2 C1 B1 N1 113.5(3)
B2 C1 B1 N1 -66.8(3)
C2 C1 B1 N2 -70.3(3)
B2 C1 B1 N2 109.5(2)
N2 B1 N1 C9 6.3(3)
C1 B1 N1 C9 -177.23(18)
B1 N1 C9 C10 174.90(19)
B1 N1 C9 C18 -6.3(3)
N1 C9 C10 C11 178.53(19)
C18 C9 C10 C11 -0.2(3)
C9 C10 C11 C12 0.1(3)
C10 C11 C12 C13 -0.3(3)
C11 C12 C13 C14 -178.20(19)
C11 C12 C13 C18 0.7(3)
C12 C13 C14 C15 177.7(2)
C18 C13 C14 C15 -1.2(3)
C13 C14 C15 C16 2.2(3)
C14 C15 C16 C17 -0.6(3)
C15 C16 C17 N2 178.10(19)
C15 C16 C17 C18 -1.9(3)
C14 C13 C18 C9 178.13(18)
C12 C13 C18 C9 -0.8(3)
C14 C13 C18 C17 -1.3(3)
C12 C13 C18 C17 179.79(18)
C10 C9 C18 C13 0.6(3)
N1 C9 C18 C13 -178.20(18)
C10 C9 C18 C17 179.98(19)
N1 C9 C18 C17 1.2(3)
C16 C17 C18 C13 2.8(3)
N2 C17 C18 C13 -177.18(17)
C16 C17 C18 C9 -176.55(18)
N2 C17 C18 C9 3.4(3)
C16 C17 N2 B1 176.6(2)
C18 C17 N2 B1 -3.4(3)
N1 B1 N2 C17 -1.3(3)
C1 B1 N2 C17 -177.80(18)
C2 C1 B2 N3 -5.2(3)
B1 C1 B2 N3 175.08(19)
C2 C1 B2 N4 178.72(19)
B1 C1 B2 N4 -1.0(3)
N4 B2 N3 C19 2.7(3)
C1 B2 N3 C19 -173.63(19)
B2 N3 C19 C20 179.6(2)
B2 N3 C19 C28 0.4(3)
N3 C19 C20 C21 -177.5(2)
C28 C19 C20 C21 1.7(3)
C19 C20 C21 C22 0.3(3)
C20 C21 C22 C23 -1.8(3)
C21 C22 C23 C24 -177.1(2)
C21 C22 C23 C28 1.3(3)
C22 C23 C24 C25 176.5(2)
C28 C23 C24 C25 -1.8(3)
C23 C24 C25 C26 1.6(3)
C24 C25 C26 C27 0.4(3)
C25 C26 C27 N4 176.60(18)
C25 C26 C27 C28 -2.3(3)
C24 C23 C28 C27 -0.1(3)
C22 C23 C28 C27 -178.47(19)
C24 C23 C28 C19 179.11(18)
C22 C23 C28 C19 0.7(3)
C26 C27 C28 C23 2.1(3)
N4 C27 C28 C23 -176.85(17)
C26 C27 C28 C19 -177.12(19)
N4 C27 C28 C19 4.0(3)
C20 C19 C28 C23 -2.2(3)
N3 C19 C28 C23 177.01(17)
C20 C19 C28 C27 176.96(19)
N3 C19 C28 C27 -3.8(3)
C26 C27 N4 B2 -179.58(19)
C28 C27 N4 B2 -0.7(3)
N3 B2 N4 C27 -2.5(3)
C1 B2 N4 C27 173.93(18)
